data_4335562
loop_
_publ_author_name
'Olga Iasco'
'Ghenadie Novitchi'
'Erwann Jeanneau'
'Dominique Luneau'

_publ_section_title
;
 Lanthanide Triangles Sandwiched by Tetranuclear Copper Complexes Afford a
 Family of Hendecanuclear Heterometallic Complexes [LnIII3CuII8] (Ln =
 La-Lu): Synthesis and Magnetostructural Studies
;
_journal_name_full 'Inorganic Chemistry'
_journal_page_first 8723
_journal_page_last 8731
_journal_paper_doi 10.1021/ic4009015
_journal_volume 52
_journal_year 2013
_chemical_absolute_configuration ad
_chemical_formula_moiety 'C54 H70 Cl6 Cu8 N6 O28 Tb3, 3(Cl)'
_chemical_formula_sum 'C54 H70 Cl9 Cu8 N6 O28 Tb3'
_chemical_formula_weight 2603.52
_space_group_IT_number 155
_symmetry_cell_setting trigonal
_symmetry_space_group_name_Hall 'R 3 2"'
_symmetry_space_group_name_H-M 'R 3 2 :H'
_atom_sites_solution_hydrogens difmap
_atom_sites_solution_primary direct
_cell_angle_alpha 90
_cell_angle_beta 90
_cell_angle_gamma 120
_cell_formula_units_Z 3
_cell_length_a 22.126(2)
_cell_length_b 22.126(2)
_cell_length_c 20.559(2)
_cell_measurement_reflns_used 8834
_cell_measurement_temperature 100
_cell_measurement_theta_max 29.8097
_cell_measurement_theta_min 3.4341
_cell_volume 8716.4(14)
_computing_cell_refinement
;
CrysAlisPro, Agilent Technologies,
Version 1.171.35.19 (release 27-10-2011 CrysAlis171 .NET)
(compiled Oct 27 2011,15:02:11)
;
_computing_data_collection
;
CrysAlisPro, Agilent Technologies,
Version 1.171.35.19 (release 27-10-2011 CrysAlis171 .NET)
(compiled Oct 27 2011,15:02:11)
;
_computing_data_reduction
;
CrysAlisPro, Agilent Technologies,
Version 1.171.35.19 (release 27-10-2011 CrysAlis171 .NET)
(compiled Oct 27 2011,15:02:11)
;
_computing_molecular_graphics 'CAMERON (Watkin et al., 1996)'
_computing_publication_material 'CRYSTALS (Betteridge et al., 2003)'
_computing_structure_refinement 'CRYSTALS (Betteridge et al., 2003)'
_computing_structure_solution 'SIR97 (Altomare et al., 1999)'
_diffrn_ambient_temperature 100
_diffrn_detector_area_resol_mean 10.4685
_diffrn_measured_fraction_theta_full 0.974
_diffrn_measured_fraction_theta_max 0.882
_diffrn_measurement_device_type 'Xcalibur, Atlas, Gemini ultra'
_diffrn_measurement_method \w
_diffrn_radiation_monochromator graphite
_diffrn_radiation_source 'Enhance (Mo) x-ray Source'
_diffrn_radiation_type 'Mo K\a'
_diffrn_radiation_wavelength 0.7107
_diffrn_reflns_av_R_equivalents 0.000
_diffrn_reflns_limit_h_max 15
_diffrn_reflns_limit_h_min -30
_diffrn_reflns_limit_k_max 30
_diffrn_reflns_limit_k_min 0
_diffrn_reflns_limit_l_max 28
_diffrn_reflns_limit_l_min 0
_diffrn_reflns_number 26111
_diffrn_reflns_theta_full 25.093
_diffrn_reflns_theta_max 29.873
_diffrn_reflns_theta_min 3.441
_diffrn_standards_number 0
_exptl_absorpt_coefficient_mu 3.491
_exptl_absorpt_correction_T_max 0.785
_exptl_absorpt_correction_T_min 0.632
_exptl_absorpt_correction_type analytical
_exptl_absorpt_process_details
;
CrysAlisPro, Agilent Technologies,
Version 1.171.35.19 (release 27-10-2011 CrysAlis171 .NET)
(compiled Oct 27 2011,15:02:11)
Analytical numeric absorption correction using a multifaceted crystal
            model based on expressions derived by R.C. Clark & J.S. Reid.
(Clark, R. C. & Reid, J. S. (1995). Acta Cryst. A51, 887-897)
;
_exptl_crystal_colour green
_exptl_crystal_density_diffrn 1.488
_exptl_crystal_description block
_exptl_crystal_F_000 3719.988
_exptl_crystal_size_max 0.147
_exptl_crystal_size_mid 0.108
_exptl_crystal_size_min 0.061
_refine_diff_density_max 1.11
_refine_diff_density_min -1.51
_refine_ls_abs_structure_details 'Flack (1983), 2087 Friedel-pairs'
_refine_ls_abs_structure_Flack 0.47(3)
_refine_ls_extinction_method none
_refine_ls_goodness_of_fit_ref 0.8351
_refine_ls_hydrogen_treatment constr
_refine_ls_matrix_type full
_refine_ls_number_parameters 167
_refine_ls_number_reflns 4787
_refine_ls_number_restraints 2
_refine_ls_R_factor_all 0.0767
_refine_ls_R_factor_gt 0.0576
_refine_ls_shift/su_max 0.0010989
_refine_ls_shift/su_mean 0.0000462
_refine_ls_structure_factor_coef Fsqd
_refine_ls_weighting_details
;
 Method, part 1, Chebychev polynomial, (Watkin, 1994, Prince, 1982) 
 [weight] = 1.0/[A~0~*T~0~(x)+A~1~*T~1~(x) ... +A~n-1~]*T~n-1~(x)] 
 where A~i~ are the Chebychev coefficients listed below and x= Fcalc/Fmax 
 Method = Robust Weighting (Prince, 1982) 
 W = [weight] * [1-(deltaF/6*sigmaF)^2^]^2^ 
 A~i~ are: 
 0.144E+05 0.271E+05 0.129E+05 0.653E+04 
;
_refine_ls_weighting_scheme calc
_refine_ls_wR_factor_all 0.1241
_refine_ls_wR_factor_gt 0.1063
_refine_ls_wR_factor_ref 0.1241
_reflns_limit_h_max 15
_reflns_limit_h_min -30
_reflns_limit_k_max 30
_reflns_limit_k_min 0
_reflns_limit_l_max 28
_reflns_limit_l_min 0
_reflns_number_gt 3754
_reflns_number_total 4787
_reflns_threshold_expression I>2.0\s(I)
_oxford_diffrn_Wilson_B_factor 0.00
_oxford_diffrn_Wilson_scale 0.00
_oxford_refine_ls_r_factor_ref 0.0767
_oxford_refine_ls_scale 2.80(2)
_oxford_reflns_number_all 4787
_oxford_reflns_threshold_expression_ref I>-10.0\s(I)
_cod_data_source_file ic4009015_si_001_07.cif
_cod_data_source_block '[Tb3Cu]-7'
_cod_original_sg_symbol_H-M 'R 3 2 '
_cod_database_code 4335562

loop_
_symmetry_equiv_pos_as_xyz
x,y,z
x+1/3,y+2/3,z+2/3
x+2/3,y+1/3,z+1/3
-y,x-y,z
-y+1/3,x-y+2/3,z+2/3
-y+2/3,x-y+1/3,z+1/3
-x+y,-x,z
-x+y+1/3,-x+2/3,z+2/3
-x+y+2/3,-x+1/3,z+1/3
y,x,-z
y+1/3,x+2/3,-z+2/3
y+2/3,x+1/3,-z+1/3
x-y,-y,-z
x-y+1/3,-y+2/3,-z+2/3
x-y+2/3,-y+1/3,-z+1/3
-x,-x+y,-z
-x+1/3,-x+y+2/3,-z+2/3
-x+2/3,-x+y+1/3,-z+1/3

loop_
_atom_site_label
_atom_site_type_symbol
_atom_site_fract_x
_atom_site_fract_y
_atom_site_fract_z
_atom_site_U_iso_or_equiv
_atom_site_occupancy
_atom_site_adp_type
_atom_site_refinement_flags_posn
_atom_site_refinement_flags_adp
C1 C 0.3310(6) 0.1177(9) 0.7512(5) 0.0780 1.0000 Uani . .
C2 C 0.3528(5) 0.1945(7) 0.7546(5) 0.0593 1.0000 Uani . .
C3 C 0.3056(6) 0.2222(11) 0.7469(5) 0.0974 1.0000 Uani . .
C4 C 0.3204(8) 0.2868(10) 0.7462(7) 0.0868 1.0000 Uani . .
C5 C 0.2602(8) 0.3005(11) 0.7422(8) 0.1336 1.0000 Uani . .
C6 C 0.3890(6) 0.3349(8) 0.7527(6) 0.0682 1.0000 Uani . .
C7 C 0.4402(5) 0.3164(7) 0.7572(4) 0.0498 1.0000 Uani . .
C8 C 0.4231(5) 0.2454(7) 0.7591(4) 0.0528 1.0000 Uani . .
C9 C 0.5114(6) 0.3732(6) 0.7606(5) 0.0508 1.0000 Uani . .
N1 N 0.5672(4) 0.3691(4) 0.7602(3) 0.0325 1.0000 Uani . .
Cl1 Cl 0.54428(16) 0.2751(2) 0.62101(11) 0.0805 1.0000 Uani . .
Cl2 Cl 0.6175(3) 0.6667 0.6667 0.1851 1.0000 Uani S T
O1 O 0.3539(4) 0.0993(5) 0.8118(4) 0.0790 1.0000 Uani . .
O2 O 0.4701(3) 0.2250(4) 0.7706(3) 0.0425 1.0000 Uani . .
O3 O 0.6305(3) 0.4319(3) 0.7676(3) 0.0440 1.0000 Uani . .
O4 O 0.4126(4) 0.1180(4) 0.9343(3) 0.0694 1.0000 Uani . .
O5 O 0.6667 0.3333 0.7207(4) 0.0303 1.0000 Uani S T
O6 O 0.666667(10) 0.333333(10) 0.5277(7) 0.1368 1.0000 Uani S T
Cu1 Cu 0.56958(5) 0.28404(6) 0.74514(4) 0.0322 1.0000 Uani . .
Cu2 Cu 0.6667 0.3333 0.62542(8) 0.0499 1.0000 Uani S T
Tb1 Tb 0.47084(3) 0.13751(3) 0.8333 0.0477 1.0000 Uani S T
H61 H 0.4009 0.3816 0.7510 0.0739 1.0000 Uiso R .
H53 H 0.2380 0.2844 0.7016 0.1639 1.0000 Uiso R .
H52 H 0.2262 0.2792 0.7755 0.1640 1.0000 Uiso R .
H51 H 0.2808 0.3501 0.7446 0.1640 1.0000 Uiso R .
H31 H 0.2590 0.1878 0.7425 0.1070 1.0000 Uiso R .
H11 H 0.3229 0.0731 0.8364 0.1023 1.0000 Uiso R .
H6522 H 0.2812 0.0900 0.7432 0.0857 1.0000 Uiso R .
H12 H 0.3566 0.1120 0.7165 0.0860 1.0000 Uiso R .
H91 H 0.5177 0.4182 0.7635 0.0540 1.0000 Uiso R .
H62 H 0.6302 0.3134 0.5090 0.1151 0.3330 Uiso R .
H63 H 0.6527 0.3490 0.5015 0.1151 0.3330 Uiso R .
H41 H 0.4399 0.1452 0.9609 0.0959 1.0000 Uiso R .
H42 H 0.3792 0.0853 0.9530 0.0959 1.0000 Uiso R .

loop_
_atom_site_aniso_label
_atom_site_aniso_U_11
_atom_site_aniso_U_22
_atom_site_aniso_U_33
_atom_site_aniso_U_23
_atom_site_aniso_U_13
_atom_site_aniso_U_12
C1 0.032(5) 0.139(14) 0.038(5) 0.000(7) 0.001(4) 0.024(7)
C2 0.025(4) 0.096(10) 0.040(5) -0.020(6) -0.008(4) 0.017(5)
C3 0.033(6) 0.21(2) 0.037(5) -0.045(9) -0.020(4) 0.055(9)
C4 0.064(8) 0.156(16) 0.071(8) -0.066(10) -0.029(7) 0.078(10)
C5 0.086(11) 0.26(3) 0.112(12) -0.107(15) -0.069(10) 0.124(15)
C6 0.057(7) 0.102(10) 0.072(8) -0.033(7) -0.035(6) 0.061(8)
C7 0.047(5) 0.082(8) 0.030(4) -0.015(5) -0.012(4) 0.039(6)
C8 0.023(4) 0.095(8) 0.027(4) -0.006(5) -0.003(3) 0.019(5)
C9 0.058(6) 0.071(7) 0.041(5) -0.010(5) -0.011(4) 0.045(6)
N1 0.033(3) 0.045(4) 0.020(3) -0.004(3) -0.002(2) 0.020(3)
Cl1 0.0624(17) 0.139(3) 0.0395(11) -0.0262(16) -0.0245(12) 0.050(2)
Cl2 0.102(3) 0.179(8) 0.301(11) 0.191(8) 0.096(4) 0.089(4)
O1 0.037(4) 0.091(7) 0.063(5) -0.013(5) -0.003(3) -0.003(4)
O2 0.027(3) 0.060(4) 0.031(3) -0.004(3) -0.003(2) 0.015(3)
O3 0.046(4) 0.032(3) 0.053(4) 0.003(3) 0.004(3) 0.019(3)
O4 0.070(5) 0.059(5) 0.054(4) -0.001(4) 0.010(4) 0.013(4)
O5 0.038(3) 0.038(3) 0.015(4) 0.0000 0.0000 0.0189(15)
O6 0.187(13) 0.187(13) 0.036(8) 0.0000 0.0000 0.094(7)
Cu1 0.0295(4) 0.0345(5) 0.0293(4) -0.0020(4) -0.0017(3) 0.0136(4)
Cu2 0.0633(8) 0.0633(8) 0.0232(8) 0.0000 0.0000 0.0316(4)
Tb1 0.0402(2) 0.0402(2) 0.0421(3) -0.00192(16) 0.00192(16) 0.0047(3)

loop_
_atom_type_symbol
_atom_type_scat_dispersion_real
_atom_type_scat_dispersion_imag
_atom_type_scat_Cromer_Mann_a1
_atom_type_scat_Cromer_Mann_b1
_atom_type_scat_Cromer_Mann_a2
_atom_type_scat_Cromer_Mann_b2
_atom_type_scat_Cromer_Mann_a3
_atom_type_scat_Cromer_Mann_b3
_atom_type_scat_Cromer_Mann_a4
_atom_type_scat_Cromer_Mann_b4
_atom_type_scat_Cromer_Mann_c
_atom_type_scat_source
C 0.0033 0.0016 2.3100 20.8439 1.0200 10.2075 1.5886 0.5687 0.8650 51.6512 0.2156 'International Tables Vol C 4.2.6.8 and 6.1.1.4'
H 0.0000 0.0000 0.4930 10.5109 0.3229 26.1257 0.1402 3.1424 0.0408 57.7998 0.0030 'International Tables Vol C 4.2.6.8 and 6.1.1.4'
N 0.0061 0.0033 12.2126 0.0057 3.1322 9.8933 2.0125 28.9975 1.1663 0.5826 -11.5290 'International Tables Vol C 4.2.6.8 and 6.1.1.4'
O 0.0106 0.0060 3.0485 13.2771 2.2868 5.7011 1.5463 0.3239 0.8670 32.9089 0.2508 'International Tables Vol C 4.2.6.8 and 6.1.1.4'
Cl 0.1484 0.1585 11.4604 0.0104 7.1964 1.1662 6.2556 18.5194 1.6455 47.7784 -9.5574 'International Tables Vol C 4.2.6.8 and 6.1.1.4'
Cu 0.3201 1.2651 13.3380 3.5828 7.1676 0.2470 5.6158 11.3966 1.6735 64.8126 1.1910 'International Tables Vol C 4.2.6.8 and 6.1.1.4'
Tb -0.1723 4.1537 25.8976 2.2426 18.2185 0.1961 14.3167 12.6648 2.9535 115.3620 3.5822 'International Tables Vol C 4.2.6.8 and 6.1.1.4'

loop_
_geom_angle_atom_site_label_1
_geom_angle_site_symmetry_1
_geom_angle_atom_site_label_2
_geom_angle_atom_site_label_3
_geom_angle_site_symmetry_3
_geom_angle
_geom_angle_publ_flag
C2 . C1 O1 . 108.0(10) yes
C2 . C1 H6522 . 109.9 no
O1 . C1 H6522 . 113.9 no
C2 . C1 H12 . 107.7 no
O1 . C1 H12 . 106.6 no
H6522 . C1 H12 . 110.4 no
C1 . C2 C3 . 124.9(11) yes
C1 . C2 C8 . 120.6(11) yes
C3 . C2 C8 . 114.2(13) yes
C2 . C3 C4 . 128.7(13) yes
C2 . C3 H31 . 113.4 no
C4 . C3 H31 . 117.9 no
C3 . C4 C5 . 117.4(16) yes
C3 . C4 C6 . 115.4(12) yes
C5 . C4 C6 . 127.1(16) yes
C4 . C5 H53 . 108.4 no
C4 . C5 H52 . 114.9 no
H53 . C5 H52 . 108.4 no
C4 . C5 H51 . 105.5 no
H53 . C5 H51 . 109.7 no
H52 . C5 H51 . 109.8 no
C4 . C6 C7 . 122.4(13) yes
C4 . C6 H61 . 116.8 no
C7 . C6 H61 . 120.7 no
C6 . C7 C8 . 121.5(11) yes
C6 . C7 C9 . 116.3(12) yes
C8 . C7 C9 . 122.2(9) yes
C7 . C8 C2 . 117.7(11) yes
C7 . C8 O2 . 123.6(8) yes
C2 . C8 O2 . 118.5(12) yes
C7 . C9 N1 . 127.4(10) yes
C7 . C9 Cu1 . 93.8(7) yes
N1 . C9 Cu1 . 33.8(5) yes
C7 . C9 H91 . 116.6 no
N1 . C9 H91 . 116.0 no
Cu1 . C9 H91 . 149.4 no
C9 . N1 Cu1 7_665 151.4(7) yes
C9 . N1 O3 . 116.6(8) yes
Cu1 7_665 N1 O3 . 37.2(3) yes
C9 . N1 Cu1 . 124.5(7) yes
Cu1 7_665 N1 Cu1 . 82.3(2) yes
O3 . N1 Cu1 . 118.8(5) yes
Cu1 . Cl1 Cu2 . 76.99(8) yes
C1 . O1 Tb1 . 122.1(6) yes
C1 . O1 H11 . 116.0 no
Tb1 . O1 H11 . 121.8 no
C8 . O2 Cu1 . 121.3(6) yes
C8 . O2 Tb1 . 134.7(6) yes
Cu1 . O2 Tb1 . 103.1(3) yes
N1 . O3 Tb1 14_556 133.9(5) yes
N1 . O3 Cu1 7_665 116.7(5) yes
Tb1 14_556 O3 Cu1 7_665 105.5(3) yes
Tb1 . O4 H41 . 108.6 no
Tb1 . O4 H42 . 137.3 no
H41 . O4 H42 . 110.0 no
Cu1 4_655 O5 Cu1 7_665 113.45(18) yes
Cu1 4_655 O5 Cu1 . 113.45(18) yes
Cu1 7_665 O5 Cu1 . 113.45(18) yes
Cu1 4_655 O5 Cu2 . 105.1(2) yes
Cu1 7_665 O5 Cu2 . 105.1(2) yes
Cu1 . O5 Cu2 . 105.1(2) yes
H62 4_655 O6 H62 7_665 98.6 no
H62 4_655 O6 H63 4_655 53.0 no
H62 7_665 O6 H63 4_655 107.5 no
H62 4_655 O6 H63 7_665 45.9 no
H62 7_665 O6 H63 7_665 53.0 no
H63 4_655 O6 H63 7_665 77.8 no
H62 4_655 O6 Cu2 . 118.9 no
H62 7_665 O6 Cu2 . 118.9 no
H63 4_655 O6 Cu2 . 133.5 no
H63 7_665 O6 Cu2 . 133.5 no
H62 4_655 O6 H62 . 98.6 no
H62 7_665 O6 H62 . 98.6 no
H63 4_655 O6 H62 . 45.9 no
H63 7_665 O6 H62 . 107.5 no
Cu2 . O6 H62 . 118.9 no
H62 4_655 O6 H63 . 107.5 no
H62 7_665 O6 H63 . 45.9 no
H63 4_655 O6 H63 . 77.8 no
H63 7_665 O6 H63 . 77.8 no
Cu2 . O6 H63 . 133.5 no
H62 . O6 H63 . 53.0 no
Cu1 7_665 Cu1 Cu1 4_655 60.000(8) yes
Cu1 7_665 Cu1 Cl1 . 98.32(8) yes
Cu1 4_655 Cu1 Cl1 . 100.25(8) yes
Cu1 7_665 Cu1 O2 . 151.5(2) yes
Cu1 4_655 Cu1 O2 . 141.6(2) yes
Cl1 . Cu1 O2 . 94.76(18) yes
Cu1 7_665 Cu1 N1 . 61.3(2) yes
Cu1 4_655 Cu1 N1 . 120.4(2) yes
Cl1 . Cu1 N1 . 97.0(2) yes
O2 . Cu1 N1 . 92.2(3) yes
Cu1 7_665 Cu1 O3 4_655 120.37(18) yes
Cu1 4_655 Cu1 O3 4_655 62.29(18) yes
Cl1 . Cu1 O3 4_655 105.3(2) yes
O2 . Cu1 O3 4_655 79.7(3) yes
N1 . Cu1 O3 4_655 156.8(3) yes
Cu1 7_665 Cu1 O5 . 33.28(9) yes
Cu1 4_655 Cu1 O5 . 33.28(9) yes
Cl1 . Cu1 O5 . 85.6(2) yes
O2 . Cu1 O5 . 174.5(2) yes
N1 . Cu1 O5 . 93.2(2) yes
Cu1 7_665 Cu1 N1 4_655 95.98(15) yes
Cu1 4_655 Cu1 N1 4_655 36.48(15) yes
Cl1 . Cu1 N1 4_655 102.24(16) yes
O2 . Cu1 N1 4_655 105.8(3) yes
N1 . Cu1 N1 4_655 152.3(3) yes
Cu1 7_665 Cu1 C9 . 82.6(2) yes
Cu1 4_655 Cu1 C9 . 142.1(2) yes
Cl1 . Cu1 C9 . 90.4(2) yes
O2 . Cu1 C9 . 72.1(3) yes
N1 . Cu1 C9 . 21.7(3) yes
Cu1 7_665 Cu1 Cu2 . 58.52(2) yes
Cu1 4_655 Cu1 Cu2 . 58.52(2) yes
Cl1 . Cu1 Cu2 . 47.85(7) yes
O2 . Cu1 Cu2 . 142.08(17) yes
N1 . Cu1 Cu2 . 97.8(2) yes
Cu1 7_665 Cu1 Tb1 . 143.41(2) yes
Cu1 4_655 Cu1 Tb1 . 100.00(4) yes
Cl1 . Cu1 Tb1 . 116.18(9) yes
O2 . Cu1 Tb1 . 42.1(2) yes
N1 . Cu1 Tb1 . 121.8(2) yes
O3 4_655 Cu1 O5 . 94.88(19) yes
O3 4_655 Cu1 N1 4_655 26.1(2) yes
O5 . Cu1 N1 4_655 68.79(15) yes
O3 4_655 Cu1 C9 . 148.8(3) yes
O5 . Cu1 C9 . 113.4(2) yes
N1 4_655 Cu1 C9 . 167.3(2) yes
O3 4_655 Cu1 Cu2 . 101.8(2) yes
O5 . Cu1 Cu2 . 37.8(2) yes
N1 4_655 Cu1 Cu2 . 80.96(13) yes
C9 . Cu1 Cu2 . 108.6(2) yes
O3 4_655 Cu1 Tb1 . 41.23(19) yes
O5 . Cu1 Tb1 . 133.15(12) yes
N1 4_655 Cu1 Tb1 . 66.31(14) yes
C9 . Cu1 Tb1 . 107.6(2) yes
Cu2 . Cu1 Tb1 . 140.06(4) yes
Cu1 . Cu2 Cu1 4_655 62.96(4) yes
Cu1 . Cu2 Cu1 7_665 62.96(4) yes
Cu1 4_655 Cu2 Cu1 7_665 62.96(4) yes
Cu1 . Cu2 Cl1 . 55.16(6) yes
Cu1 4_655 Cu2 Cl1 . 110.56(10) yes
Cu1 7_665 Cu2 Cl1 . 108.22(9) yes
Cu1 . Cu2 Cl1 4_655 108.22(9) yes
Cu1 4_655 Cu2 Cl1 4_655 55.16(6) yes
Cu1 7_665 Cu2 Cl1 4_655 110.56(10) yes
Cl1 . Cu2 Cl1 4_655 119.852(10) yes
Cu1 . Cu2 Cl1 7_665 110.56(10) yes
Cu1 4_655 Cu2 Cl1 7_665 108.22(9) yes
Cu1 7_665 Cu2 Cl1 7_665 55.16(6) yes
Cl1 . Cu2 Cl1 7_665 119.852(10) yes
Cl1 4_655 Cu2 Cl1 7_665 119.852(13) yes
Cu1 . Cu2 O6 . 142.92(3) yes
Cu1 4_655 Cu2 O6 . 142.92(3) yes
Cu1 7_665 Cu2 O6 . 142.92(3) yes
Cl1 . Cu2 O6 . 87.79(7) yes
Cl1 4_655 Cu2 O6 . 87.79(7) yes
Cu1 . Cu2 O5 . 37.08(3) yes
Cu1 4_655 Cu2 O5 . 37.08(3) yes
Cu1 7_665 Cu2 O5 . 37.08(3) yes
Cl1 . Cu2 O5 . 92.21(7) yes
Cl1 4_655 Cu2 O5 . 92.21(7) yes
Cl1 7_665 Cu2 O6 . 87.79(7) yes
Cl1 7_665 Cu2 O5 . 92.21(7) yes
O6 . Cu2 O5 . 179.994 yes
Cu1 11_546 Tb1 Cu1 . 73.64(3) yes
Cu1 11_546 Tb1 O4 . 84.66(19) yes
Cu1 . Tb1 O4 . 132.5(2) yes
Cu1 11_546 Tb1 O4 11_546 132.5(2) yes
Cu1 . Tb1 O4 11_546 84.66(19) yes
O4 . Tb1 O4 11_546 137.3(4) yes
Cu1 11_546 Tb1 O2 . 99.34(14) yes
Cu1 . Tb1 O2 . 34.83(14) yes
O4 . Tb1 O2 . 114.0(3) yes
O4 11_546 Tb1 O2 . 83.8(3) yes
Cu1 11_546 Tb1 O2 11_546 34.83(14) yes
Cu1 . Tb1 O2 11_546 99.34(14) yes
O4 . Tb1 O2 11_546 83.8(3) yes
O4 11_546 Tb1 O2 11_546 114.0(3) yes
O2 . Tb1 O2 11_546 131.4(3) yes
Cu1 11_546 Tb1 O1 . 150.1(2) yes
Cu1 . Tb1 O1 . 108.3(2) yes
O4 . Tb1 O1 . 72.2(3) yes
O4 11_546 Tb1 O1 . 76.6(3) yes
O2 . Tb1 O1 . 74.2(3) yes
Cu1 11_546 Tb1 O1 11_546 108.3(2) yes
Cu1 . Tb1 O1 11_546 150.1(2) yes
O4 . Tb1 O1 11_546 76.6(3) yes
O4 11_546 Tb1 O1 11_546 72.2(3) yes
O2 . Tb1 O1 11_546 151.4(3) yes
Cu1 11_546 Tb1 O3 14_556 33.27(17) yes
Cu1 . Tb1 O3 14_556 68.03(16) yes
O4 . Tb1 O3 14_556 70.7(3) yes
O4 11_546 Tb1 O3 14_556 151.6(2) yes
O2 . Tb1 O3 14_556 78.2(2) yes
Cu1 11_546 Tb1 O3 4_655 68.03(16) yes
Cu1 . Tb1 O3 4_655 33.27(17) yes
O4 . Tb1 O3 4_655 151.6(2) yes
O4 11_546 Tb1 O3 4_655 70.7(3) yes
O2 . Tb1 O3 4_655 65.4(2) yes
O2 11_546 Tb1 O1 . 151.4(3) yes
O2 11_546 Tb1 O1 11_546 74.2(3) yes
O1 . Tb1 O1 11_546 85.0(5) yes
O2 11_546 Tb1 O3 14_556 65.4(2) yes
O1 . Tb1 O3 14_556 118.3(3) yes
O1 11_546 Tb1 O3 14_556 129.8(3) yes
O2 11_546 Tb1 O3 4_655 78.2(2) yes
O1 . Tb1 O3 4_655 129.8(3) yes
O1 11_546 Tb1 O3 4_655 118.3(3) yes
O3 14_556 Tb1 O3 4_655 81.8(3) yes
H63 4_655 H62 O6 . 65.6 no
H63 4_655 H62 H63 . 95.7 no
O6 . H62 H63 . 62.3 no
H62 7_665 H63 H62 . 132.7 no
H62 7_665 H63 O6 . 68.5 no
H62 . H63 O6 . 64.7 no

loop_
_geom_bond_atom_site_label_1
_geom_bond_atom_site_label_2
_geom_bond_site_symmetry_2
_geom_bond_distance
_geom_bond_publ_flag
C1 C2 . 1.52(2) yes
C1 O1 . 1.477(15) yes
C1 H6522 . 0.971 no
C1 H12 . 0.958 no
C2 C3 . 1.46(2) yes
C2 C8 . 1.395(12) yes
C3 C4 . 1.30(2) yes
C3 H31 . 0.931 no
C4 C5 . 1.508(16) yes
C4 C6 . 1.356(19) yes
C5 H53 . 0.945 no
C5 H52 . 0.950 no
C5 H51 . 0.956 no
C6 C7 . 1.386(13) yes
C6 H61 . 0.932 no
C7 C8 . 1.420(16) yes
C7 C9 . 1.444(15) yes
C8 O2 . 1.347(12) yes
C9 N1 . 1.284(11) yes
C9 Cu1 . 2.863(10) yes
C9 H91 . 0.935 no
N1 Cu1 7_665 2.851(7) yes
N1 O3 . 1.404(8) yes
N1 Cu1 . 1.933(7) yes
Cl1 Cu1 . 2.599(2) yes
Cl1 Cu2 . 2.348(3) yes
O1 Tb1 . 2.328(8) yes
O1 H11 . 0.815 no
O2 Cu1 . 1.988(6) yes
O2 Tb1 . 2.332(7) yes
O3 Tb1 14_556 2.318(6) yes
O3 Cu1 7_665 1.930(7) yes
O4 Tb1 . 2.366(7) yes
O4 H41 . 0.815 no
O4 H42 . 0.825 no
O5 Cu1 4_655 1.927(2) yes
O5 Cu1 7_665 1.927(2) yes
O5 Cu1 . 1.927(2) yes
O5 Cu2 . 1.959(8) yes
O6 H62 4_655 0.798 no
O6 H62 7_665 0.798 no
O6 H63 4_655 0.781 no
O6 H63 7_665 0.781 no
O6 Cu2 . 2.009(14) yes
O6 H62 . 0.798 no
O6 H63 . 0.781 no
Cu1 Cu1 7_665 3.2223(16) yes
Cu1 Cu1 4_655 3.2223(16) yes
Cu1 Cu2 . 3.0853(17) yes
Cu1 Tb1 . 3.3896(11) yes
H62 H63 4_655 0.616 no
H62 H63 . 0.705 no

loop_
_geom_hbond_atom_site_label_D
_geom_hbond_atom_site_label_H
_geom_hbond_atom_site_label_A
_geom_hbond_site_symmetry_A
_geom_hbond_angle_DHA
_geom_hbond_distance_DH
_geom_hbond_distance_HA
_geom_hbond_distance_DA
_geom_hbond_publ_flag
C1 H12 O4 11_546 124.3(3) 0.958 2.557 3.20(2) yes
